data_7030424
loop_
_publ_author_name
'Gheorghe, Ruxandra'
'Madalan, Augustin M.'
'Costes, Jean-Pierre'
'Wernsdorfer, Wolfgang'
'Andruh, Marius'

_publ_section_title
;
 A heterotrimetallic 3d--3d&#x2032;--4f single chain magnet constructed
 from anisotropic high-spin 3d--4f nodes and paramagnetic spacers
;
_journal_issue 20
_journal_name_full 'Dalton Transactions'
_journal_page_first 4734
_journal_paper_doi 10.1039/b925636a
_journal_volume 39
_journal_year 2010
_chemical_formula_sum 'C25 H20 Cu Fe N8 O11 Tb'
_chemical_formula_weight 886.80
_chemical_name_systematic
;
?
;
_space_group_IT_number 19
_symmetry_cell_setting orthorhombic
_symmetry_space_group_name_Hall 'P 2ac 2ab'
_symmetry_space_group_name_H-M 'P 21 21 21'
_atom_sites_solution_hydrogens geom
_atom_sites_solution_primary direct
_atom_sites_solution_secondary difmap
_audit_creation_method SHELXL-97
_cell_angle_alpha 90.00
_cell_angle_beta 90.00
_cell_angle_gamma 90.00
_cell_formula_units_Z 4
_cell_length_a 12.9874(10)
_cell_length_b 15.0728(11)
_cell_length_c 17.0321(10)
_cell_measurement_reflns_used 8647
_cell_measurement_temperature 293(2)
_cell_measurement_theta_max 25
_cell_measurement_theta_min 2.5
_cell_volume 3334.1(4)
_computing_cell_refinement 'Dirax/lsq (Duisenberg & Schreurs, 1989-2000)'
_computing_data_collection KappaCCD
_computing_data_reduction 'Denzo and Scalepak'
_computing_structure_refinement 'SHELXL-97 (Sheldrick, 1997)'
_computing_structure_solution 'SHELXS-97 (Sheldrick, 1990)'
_diffrn_ambient_temperature 293(2)
_diffrn_measured_fraction_theta_full 0.991
_diffrn_measured_fraction_theta_max 0.991
_diffrn_measurement_device_type 'Nonius Kappa CCD'
_diffrn_measurement_method 'phi and omega scans'
_diffrn_radiation_monochromator graphite
_diffrn_radiation_source 'fine-focus sealed tube'
_diffrn_radiation_type MoK\a
_diffrn_radiation_wavelength 0.71073
_diffrn_reflns_av_R_equivalents 0.0662
_diffrn_reflns_av_sigmaI/netI 0.0851
_diffrn_reflns_limit_h_max 17
_diffrn_reflns_limit_h_min -18
_diffrn_reflns_limit_k_max 21
_diffrn_reflns_limit_k_min -21
_diffrn_reflns_limit_l_max 24
_diffrn_reflns_limit_l_min -23
_diffrn_reflns_number 29540
_diffrn_reflns_theta_full 30.21
_diffrn_reflns_theta_max 30.21
_diffrn_reflns_theta_min 3.84
_exptl_absorpt_coefficient_mu 3.225
_exptl_absorpt_correction_T_max 1
_exptl_absorpt_correction_T_min 0.6080
_exptl_absorpt_correction_type multi-scan
_exptl_absorpt_process_details sadabs
_exptl_crystal_colour green
_exptl_crystal_density_diffrn 1.767
_exptl_crystal_density_meas ?
_exptl_crystal_density_method 'not measured'
_exptl_crystal_description prism
_exptl_crystal_F_000 1736
_exptl_crystal_size_max 0.52
_exptl_crystal_size_mid 0.32
_exptl_crystal_size_min 0.02
_refine_diff_density_max 0.822
_refine_diff_density_min -0.713
_refine_diff_density_rms 0.123
_refine_ls_abs_structure_details 'Flack H D (1983), Acta Cryst. A39, 876-881'
_refine_ls_abs_structure_Flack 0.002(9)
_refine_ls_extinction_method none
_refine_ls_goodness_of_fit_ref 0.967
_refine_ls_hydrogen_treatment constr
_refine_ls_matrix_type full
_refine_ls_number_parameters 424
_refine_ls_number_reflns 9744
_refine_ls_number_restraints 0
_refine_ls_restrained_S_all 0.967
_refine_ls_R_factor_all 0.0673
_refine_ls_R_factor_gt 0.0391
_refine_ls_shift/su_max 0.004
_refine_ls_shift/su_mean 0.000
_refine_ls_structure_factor_coef Fsqd
_refine_ls_weighting_details 'calc w=1/[\s^2^(Fo^2^)+(0.0175P)^2^+0.0000P] where P=(Fo^2^+2Fc^2^)/3'
_refine_ls_weighting_scheme calc
_refine_ls_wR_factor_gt 0.0699
_refine_ls_wR_factor_ref 0.0763
_reflns_number_gt 7474
_reflns_number_total 9744
_reflns_threshold_expression >2sigma(I)
_cod_data_source_file b925636a.txt
_cod_data_source_block mam90
_cod_depositor_comments
;
The following automatic conversions were performed:

'_symmetry_cell_setting' value 'Orthorhombic' changed to
'orthorhombic' according to
/usr/data/users/saulius/automatic-downloads/retrospective/RSC/lib/dictionaries/cif_core.dic
dictionary named 'cif_core.dic' version 2.4.2 from 2011-04-26.

Automatic conversion script
Id: cif_fix_values 2281 2013-09-26 08:29:07Z andrius 

The following automatic conversions were performed:

'_exptl_crystal_density_meas' value 'not measured' was changed to '?'
- the value is perceived as not measured.

Automatic conversion script
Id: cif_fix_values 3008 2015-01-20 13:52:24Z robertas 
;
_cod_original_sg_symbol_H-M P212121
_cod_database_code 7030424

loop_
_symmetry_equiv_pos_as_xyz
'x, y, z'
'-x+1/2, -y, z+1/2'
'x+1/2, -y+1/2, -z'
'-x, y+1/2, -z+1/2'

loop_
_atom_site_label
_atom_site_type_symbol
_atom_site_fract_x
_atom_site_fract_y
_atom_site_fract_z
_atom_site_U_iso_or_equiv
_atom_site_adp_type
_atom_site_occupancy
_atom_site_symmetry_multiplicity
_atom_site_calc_flag
_atom_site_refinement_flags
C1 C 0.5655(3) 0.3999(4) 0.7348(3) 0.0434(13) Uani 1 1 d .
H1A H 0.5952 0.3551 0.7680 0.065 Uiso 1 1 calc R
H1B H 0.6141 0.4472 0.7276 0.065 Uiso 1 1 calc R
H1C H 0.5487 0.3744 0.6848 0.065 Uiso 1 1 calc R
C2 C 0.4229(4) 0.5004(3) 0.7296(3) 0.0257(9) Uani 1 1 d .
C3 C 0.4554(4) 0.5327(3) 0.6586(3) 0.0339(12) Uani 1 1 d .
H3 H 0.5163 0.5122 0.6363 0.041 Uiso 1 1 calc R
C4 C 0.3958(4) 0.5970(4) 0.6197(3) 0.0373(11) Uani 1 1 d .
H4 H 0.4181 0.6202 0.5720 0.045 Uiso 1 1 calc R
C5 C 0.3065(4) 0.6249(3) 0.6514(3) 0.0369(13) Uani 1 1 d .
H5 H 0.2660 0.6654 0.6241 0.044 Uiso 1 1 calc R
C6 C 0.2730(3) 0.5937(3) 0.7260(3) 0.0253(9) Uani 1 1 d .
C7 C 0.3325(3) 0.5299(3) 0.7661(3) 0.0218(9) Uani 1 1 d .
C8 C 0.1750(4) 0.6244(3) 0.7534(3) 0.0294(11) Uani 1 1 d .
H8 H 0.1359 0.6569 0.7178 0.035 Uiso 1 1 calc R
C9 C 0.0282(4) 0.6447(4) 0.8310(4) 0.0411(14) Uani 1 1 d .
H9A H -0.0187 0.5946 0.8302 0.049 Uiso 1 1 calc R
H9B H 0.0111 0.6827 0.7869 0.049 Uiso 1 1 calc R
C10 C 0.0132(4) 0.6955(3) 0.9061(4) 0.0423(12) Uani 1 1 d .
H10A H -0.0541 0.7235 0.9049 0.051 Uiso 1 1 calc R
H10B H 0.0644 0.7423 0.9087 0.051 Uiso 1 1 calc R
C11 C 0.5544(4) 0.3992(4) 1.0937(3) 0.0521(14) Uani 1 1 d .
H11A H 0.5856 0.3543 1.0616 0.078 Uiso 1 1 calc R
H11B H 0.5282 0.3726 1.1409 0.078 Uiso 1 1 calc R
H11C H 0.6048 0.4433 1.1070 0.078 Uiso 1 1 calc R
C12 C 0.4179(4) 0.5059(3) 1.0890(3) 0.0317(10) Uani 1 1 d .
C13 C 0.4495(4) 0.5469(4) 1.1579(3) 0.0431(14) Uani 1 1 d .
H13 H 0.5117 0.5302 1.1805 0.052 Uiso 1 1 calc R
C14 C 0.3918(5) 0.6110(4) 1.1933(3) 0.0526(17) Uani 1 1 d .
H14 H 0.4150 0.6383 1.2390 0.063 Uiso 1 1 calc R
C15 C 0.3003(5) 0.6343(4) 1.1611(3) 0.0478(16) Uani 1 1 d .
H15 H 0.2592 0.6758 1.1867 0.057 Uiso 1 1 calc R
C16 C 0.2655(3) 0.5968(3) 1.0887(3) 0.0335(9) Uani 1 1 d .
C17 C 0.3251(4) 0.5317(3) 1.0530(3) 0.0270(10) Uani 1 1 d .
C18 C 0.1671(4) 0.6239(3) 1.0598(3) 0.0333(12) Uani 1 1 d .
H18 H 0.1269 0.6569 1.0942 0.040 Uiso 1 1 calc R
C19 C 0.0210(4) 0.6395(4) 0.9797(3) 0.0371(13) Uani 1 1 d .
H19A H -0.0016 0.6741 1.0245 0.044 Uiso 1 1 calc R
H19B H -0.0242 0.5886 0.9749 0.044 Uiso 1 1 calc R
C20 C -0.1748(3) 0.4526(3) 1.0096(3) 0.0274(10) Uani 1 1 d .
C21 C -0.1966(3) 0.5088(3) 0.8561(3) 0.0318(11) Uani 1 1 d .
C22 C -0.1320(3) 0.2867(3) 0.9601(3) 0.0268(10) Uani 1 1 d .
C23 C -0.1610(4) 0.3488(3) 0.8031(3) 0.0293(10) Uani 1 1 d .
C24 C -0.0175(3) 0.4182(3) 0.9028(3) 0.0226(9) Uani 1 1 d .
C25 C -0.3125(3) 0.3773(3) 0.9138(3) 0.0249(9) Uani 1 1 d .
Cu1 Cu 0.20567(4) 0.54971(3) 0.90827(4) 0.02498(12) Uani 1 1 d .
Fe1 Fe -0.16496(4) 0.39756(4) 0.90748(4) 0.01964(11) Uani 1 1 d .
N1 N 0.1347(3) 0.6120(2) 0.8217(2) 0.0272(9) Uani 1 1 d .
N2 N 0.1278(3) 0.6085(3) 0.9932(2) 0.0302(9) Uani 1 1 d .
N3 N -0.1849(3) 0.4850(3) 1.0704(3) 0.0452(12) Uani 1 1 d .
N4 N -0.2182(4) 0.5739(3) 0.8257(3) 0.0524(13) Uani 1 1 d .
N5 N -0.1108(3) 0.2239(3) 0.9954(3) 0.0403(11) Uani 1 1 d .
N6 N -0.1598(4) 0.3258(3) 0.7394(3) 0.0531(13) Uani 1 1 d .
N7 N 0.0706(3) 0.4295(3) 0.9003(2) 0.0364(10) Uani 1 1 d .
N8 N -0.4008(2) 0.3713(3) 0.9171(3) 0.0330(9) Uani 1 1 d .
O1 O 0.4735(2) 0.4341(2) 0.77093(19) 0.0322(8) Uani 1 1 d .
O2 O 0.3078(2) 0.4979(2) 0.83585(18) 0.0252(7) Uani 1 1 d .
O1W O 0.4913(2) 0.5480(2) 0.9116(2) 0.0407(8) Uani 1 1 d .
O3 O 0.4707(2) 0.4404(3) 1.0511(2) 0.0399(9) Uani 1 1 d .
O2W O 0.4474(3) 0.2633(2) 0.8387(2) 0.0404(9) Uani 1 1 d .
O4 O 0.2986(2) 0.4919(2) 0.98524(18) 0.0246(7) Uani 1 1 d .
O3W O 0.2534(3) 0.3297(2) 0.8786(2) 0.0492(11) Uani 1 1 d .
O4W O -0.2475(4) 0.3371(3) 0.5923(3) 0.0712(12) Uani 1 1 d .
O5W O -0.2779(3) 0.6577(2) 0.6835(2) 0.0507(10) Uani 1 1 d .
O6W O 0.6512(4) 0.6579(3) 0.9447(3) 0.0815(16) Uani 1 1 d .
O7W O 0.3577(5) 0.6922(3) 0.9041(6) 0.169(4) Uani 1 1 d .
Tb1 Tb 0.413011(14) 0.402477(13) 0.911877(13) 0.02135(5) Uani 1 1 d .

loop_
_atom_site_aniso_label
_atom_site_aniso_U_11
_atom_site_aniso_U_22
_atom_site_aniso_U_33
_atom_site_aniso_U_23
_atom_site_aniso_U_13
_atom_site_aniso_U_12
C1 0.029(3) 0.069(3) 0.032(3) 0.001(3) 0.011(2) 0.020(3)
C2 0.023(2) 0.029(2) 0.026(2) 0.0024(19) 0.000(2) -0.001(2)
C3 0.031(3) 0.039(3) 0.031(3) 0.001(2) 0.010(2) -0.004(2)
C4 0.048(3) 0.040(3) 0.024(2) 0.007(2) 0.005(2) -0.005(3)
C5 0.048(3) 0.036(3) 0.027(3) 0.011(2) -0.009(2) -0.004(2)
C6 0.030(2) 0.022(2) 0.024(2) -0.001(2) -0.0003(18) -0.005(2)
C7 0.023(2) 0.019(2) 0.023(2) 0.0026(18) -0.0053(19) -0.0060(19)
C8 0.033(2) 0.027(2) 0.029(3) 0.0017(19) -0.007(2) 0.002(2)
C9 0.021(3) 0.049(3) 0.053(4) 0.017(3) 0.001(2) 0.007(3)
C10 0.032(2) 0.039(3) 0.056(3) 0.009(3) 0.002(3) 0.015(2)
C11 0.032(2) 0.091(4) 0.034(3) 0.012(4) -0.007(2) 0.013(3)
C12 0.031(2) 0.036(2) 0.028(2) 0.007(2) -0.004(3) -0.011(2)
C13 0.039(3) 0.061(4) 0.030(3) 0.005(3) -0.008(2) -0.018(3)
C14 0.062(4) 0.065(4) 0.031(3) -0.009(3) -0.005(3) -0.023(4)
C15 0.062(4) 0.041(3) 0.040(4) -0.011(3) 0.012(3) -0.011(3)
C16 0.038(2) 0.035(2) 0.027(2) -0.005(3) 0.007(2) -0.005(3)
C17 0.028(2) 0.032(3) 0.021(2) 0.004(2) -0.0009(19) -0.008(2)
C18 0.036(3) 0.027(2) 0.037(3) -0.006(2) 0.009(2) 0.002(2)
C19 0.031(3) 0.036(3) 0.044(3) 0.000(3) 0.009(2) 0.007(2)
C20 0.021(2) 0.028(2) 0.033(3) 0.007(2) -0.0019(19) 0.002(2)
C21 0.024(2) 0.034(3) 0.038(3) 0.006(2) -0.006(2) 0.000(2)
C22 0.023(2) 0.031(2) 0.026(2) -0.0005(19) -0.0007(19) -0.003(2)
C23 0.030(2) 0.027(2) 0.031(3) 0.002(2) 0.001(2) 0.001(2)
C24 0.024(2) 0.022(2) 0.022(2) 0.0023(19) 0.0013(17) -0.0021(17)
C25 0.0228(19) 0.029(2) 0.023(2) 0.002(2) -0.001(2) 0.0019(17)
Cu1 0.0242(2) 0.0268(3) 0.0239(3) 0.0032(3) 0.0014(3) 0.0057(2)
Fe1 0.0147(2) 0.0222(3) 0.0221(3) 0.0046(3) -0.0005(2) 0.0006(2)
N1 0.0185(17) 0.026(2) 0.037(2) 0.0076(17) -0.0035(16) 0.0034(18)
N2 0.0286(19) 0.026(2) 0.036(2) -0.0015(18) 0.0037(17) 0.002(2)
N3 0.041(2) 0.055(3) 0.040(3) -0.011(2) -0.004(2) 0.002(2)
N4 0.054(3) 0.038(3) 0.065(3) 0.020(2) -0.012(3) 0.000(2)
N5 0.039(3) 0.033(2) 0.049(3) 0.016(2) -0.001(2) 0.003(2)
N6 0.079(4) 0.047(3) 0.033(3) -0.005(2) 0.006(3) 0.004(3)
N7 0.025(2) 0.045(2) 0.040(3) 0.0039(19) 0.0030(18) -0.0048(18)
N8 0.0193(18) 0.046(2) 0.034(2) 0.0057(19) -0.0043(18) 0.0033(16)
O1 0.0296(17) 0.0375(19) 0.0293(19) 0.0018(16) 0.0045(15) 0.0096(15)
O2 0.0258(17) 0.0296(17) 0.0203(18) 0.0046(13) 0.0014(13) 0.0040(15)
O1W 0.0399(17) 0.0349(17) 0.047(2) 0.008(2) -0.003(2) -0.0114(15)
O3 0.0309(18) 0.052(2) 0.036(2) 0.0073(18) -0.0116(16) 0.0040(18)
O2W 0.040(2) 0.0295(18) 0.051(2) -0.0024(17) 0.0043(17) -0.0006(17)
O4 0.0260(17) 0.0289(17) 0.0190(18) -0.0008(13) 0.0015(13) 0.0043(15)
O3W 0.0250(18) 0.0304(19) 0.092(3) 0.0007(19) -0.0168(19) 0.0030(16)
O4W 0.084(3) 0.065(3) 0.065(3) 0.002(3) -0.011(3) 0.010(2)
O5W 0.066(3) 0.039(2) 0.047(3) 0.0078(19) -0.008(2) 0.013(2)
O6W 0.062(3) 0.068(3) 0.114(4) -0.019(3) -0.005(3) -0.007(3)
O7W 0.109(5) 0.057(3) 0.341(11) -0.035(6) -0.069(7) 0.007(3)
Tb1 0.01485(8) 0.02306(9) 0.02616(9) 0.00548(10) -0.00030(9) -0.00017(9)

loop_
_atom_type_symbol
_atom_type_description
_atom_type_scat_dispersion_real
_atom_type_scat_dispersion_imag
_atom_type_scat_source
C C 0.0033 0.0016 'International Tables Vol C Tables 4.2.6.8 and 6.1.1.4'
H H 0.0000 0.0000 'International Tables Vol C Tables 4.2.6.8 and 6.1.1.4'
Cu Cu 0.3201 1.2651 'International Tables Vol C Tables 4.2.6.8 and 6.1.1.4'
Fe Fe 0.3463 0.8444 'International Tables Vol C Tables 4.2.6.8 and 6.1.1.4'
N N 0.0061 0.0033 'International Tables Vol C Tables 4.2.6.8 and 6.1.1.4'
O O 0.0106 0.0060 'International Tables Vol C Tables 4.2.6.8 and 6.1.1.4'
Tb Tb -0.1723 4.1537 'International Tables Vol C Tables 4.2.6.8 and 6.1.1.4'

loop_
_geom_angle_atom_site_label_1
_geom_angle_atom_site_label_2
_geom_angle_atom_site_label_3
_geom_angle
_geom_angle_site_symmetry_1
_geom_angle_site_symmetry_3
O1 C1 H1A 109.5 . .
O1 C1 H1B 109.5 . .
H1A C1 H1B 109.5 . .
O1 C1 H1C 109.5 . .
H1A C1 H1C 109.5 . .
H1B C1 H1C 109.5 . .
C3 C2 O1 123.8(4) . .
C3 C2 C7 122.5(4) . .
O1 C2 C7 113.6(4) . .
C2 C3 C4 119.4(5) . .
C2 C3 H3 120.3 . .
C4 C3 H3 120.3 . .
C5 C4 C3 120.0(5) . .
C5 C4 H4 120.0 . .
C3 C4 H4 120.0 . .
C4 C5 C6 121.2(5) . .
C4 C5 H5 119.4 . .
C6 C5 H5 119.4 . .
C7 C6 C5 119.4(4) . .
C7 C6 C8 123.3(4) . .
C5 C6 C8 117.1(5) . .
O2 C7 C2 119.1(4) . .
O2 C7 C6 123.5(4) . .
C2 C7 C6 117.4(4) . .
N1 C8 C6 127.4(4) . .
N1 C8 H8 116.3 . .
C6 C8 H8 116.3 . .
N1 C9 C10 112.5(4) . .
N1 C9 H9A 109.1 . .
C10 C9 H9A 109.1 . .
N1 C9 H9B 109.1 . .
C10 C9 H9B 109.1 . .
H9A C9 H9B 107.8 . .
C9 C10 C19 114.3(4) . .
C9 C10 H10A 108.7 . .
C19 C10 H10A 108.7 . .
C9 C10 H10B 108.7 . .
C19 C10 H10B 108.7 . .
H10A C10 H10B 107.6 . .
O3 C11 H11A 109.5 . .
O3 C11 H11B 109.5 . .
H11A C11 H11B 109.5 . .
O3 C11 H11C 109.5 . .
H11A C11 H11C 109.5 . .
H11B C11 H11C 109.5 . .
O3 C12 C13 125.0(5) . .
O3 C12 C17 115.1(5) . .
C13 C12 C17 119.9(5) . .
C14 C13 C12 121.8(5) . .
C14 C13 H13 119.1 . .
C12 C13 H13 119.1 . .
C15 C14 C13 119.2(5) . .
C15 C14 H14 120.4 . .
C13 C14 H14 120.4 . .
C14 C15 C16 121.5(5) . .
C14 C15 H15 119.2 . .
C16 C15 H15 119.2 . .
C17 C16 C18 123.2(5) . .
C17 C16 C15 118.7(5) . .
C18 C16 C15 117.9(5) . .
O4 C17 C16 123.2(4) . .
O4 C17 C12 118.0(5) . .
C16 C17 C12 118.7(5) . .
N2 C18 C16 128.2(5) . .
N2 C18 H18 115.9 . .
C16 C18 H18 115.9 . .
N2 C19 C10 111.5(4) . .
N2 C19 H19A 109.3 . .
C10 C19 H19A 109.3 . .
N2 C19 H19B 109.3 . .
C10 C19 H19B 109.3 . .
H19A C19 H19B 108.0 . .
N3 C20 Fe1 177.3(4) . .
N4 C21 Fe1 178.1(5) . .
N5 C22 Fe1 175.8(4) . .
N6 C23 Fe1 175.2(5) . .
N7 C24 Fe1 179.2(4) . .
N8 C25 Fe1 175.5(4) . .
O2 Cu1 N2 168.52(15) . .
O2 Cu1 N1 92.00(15) . .
N2 Cu1 N1 95.43(14) . .
O2 Cu1 O4 80.23(11) . .
N2 Cu1 O4 91.40(15) . .
N1 Cu1 O4 170.26(14) . .
O2 Cu1 Tb1 40.58(9) . .
N2 Cu1 Tb1 131.87(12) . .
N1 Cu1 Tb1 132.46(12) . .
O4 Cu1 Tb1 40.49(9) . .
C23 Fe1 C20 176.2(2) . .
C23 Fe1 C21 85.4(2) . .
C20 Fe1 C21 91.2(2) . .
C23 Fe1 C24 89.8(2) . .
C20 Fe1 C24 91.92(19) . .
C21 Fe1 C24 92.99(19) . .
C23 Fe1 C22 95.29(19) . .
C20 Fe1 C22 88.21(19) . .
C21 Fe1 C22 179.2(2) . .
C24 Fe1 C22 86.54(18) . .
C23 Fe1 C25 91.0(2) . .
C20 Fe1 C25 87.3(2) . .
C21 Fe1 C25 87.22(19) . .
C24 Fe1 C25 179.2(2) . .
C22 Fe1 C25 93.24(18) . .
C8 N1 C9 115.4(4) . .
C8 N1 Cu1 123.6(3) . .
C9 N1 Cu1 121.0(3) . .
C18 N2 C19 117.4(4) . .
C18 N2 Cu1 122.1(3) . .
C19 N2 Cu1 120.4(3) . .
C22 N5 Tb1 170.2(4) . 3_457
C25 N8 Tb1 163.7(4) . 1_455
C2 O1 C1 115.8(4) . .
C2 O1 Tb1 117.5(3) . .
C1 O1 Tb1 125.9(3) . .
C7 O2 Cu1 125.5(3) . .
C7 O2 Tb1 124.9(3) . .
Cu1 O2 Tb1 106.64(13) . .
C12 O3 C11 116.8(4) . .
C12 O3 Tb1 117.0(3) . .
C11 O3 Tb1 126.2(3) . .
C17 O4 Cu1 121.8(3) . .
C17 O4 Tb1 123.2(3) . .
Cu1 O4 Tb1 106.48(13) . .
O4 Tb1 O2 65.17(9) . .
O4 Tb1 O3W 80.98(11) . .
O2 Tb1 O3W 69.62(11) . .
O4 Tb1 O1W 75.41(11) . .
O2 Tb1 O1W 71.98(11) . .
O3W Tb1 O1W 140.64(11) . .
O4 Tb1 N8 134.95(12) . 1_655
O2 Tb1 N8 134.54(12) . 1_655
O3W Tb1 N8 139.88(12) . 1_655
O1W Tb1 N8 76.15(12) . 1_655
O4 Tb1 O2W 149.45(11) . .
O2 Tb1 O2W 110.07(12) . .
O3W Tb1 O2W 69.66(12) . .
O1W Tb1 O2W 133.67(12) . .
N8 Tb1 O2W 71.33(13) 1_655 .
O4 Tb1 N5 91.29(13) . 3_557
O2 Tb1 N5 137.59(12) . 3_557
O3W Tb1 N5 72.26(13) . 3_557
O1W Tb1 N5 138.27(14) . 3_557
N8 Tb1 N5 87.32(13) 1_655 3_557
O2W Tb1 N5 72.22(13) . 3_557
O4 Tb1 O3 64.25(11) . .
O2 Tb1 O3 122.78(11) . .
O3W Tb1 O3 124.92(13) . .
O1W Tb1 O3 71.06(13) . .
N8 Tb1 O3 73.81(13) 1_655 .
O2W Tb1 O3 127.09(12) . .
N5 Tb1 O3 67.57(14) 3_557 .
O4 Tb1 O1 125.46(10) . .
O2 Tb1 O1 63.47(10) . .
O3W Tb1 O1 97.33(12) . .
O1W Tb1 O1 72.60(12) . .
N8 Tb1 O1 76.65(12) 1_655 .
O2W Tb1 O1 68.47(11) . .
N5 Tb1 O1 140.48(13) 3_557 .
O3 Tb1 O1 137.43(10) . .
O4 Tb1 Cu1 33.03(7) . .
O2 Tb1 Cu1 32.78(8) . .
O3W Tb1 Cu1 67.78(8) . .
O1W Tb1 Cu1 75.38(8) . .
N8 Tb1 Cu1 151.50(9) 1_655 .
O2W Tb1 Cu1 131.92(9) . .
N5 Tb1 Cu1 113.65(10) 3_557 .
O3 Tb1 Cu1 95.77(8) . .
O1 Tb1 Cu1 95.82(7) . .

loop_
_geom_bond_atom_site_label_1
_geom_bond_atom_site_label_2
_geom_bond_distance
_geom_bond_site_symmetry_2
C1 O1 1.440(5) .
C1 H1A 0.9600 .
C1 H1B 0.9600 .
C1 H1C 0.9600 .
C2 C3 1.370(6) .
C2 O1 1.388(5) .
C2 C7 1.401(6) .
C3 C4 1.406(7) .
C3 H3 0.9300 .
C4 C5 1.348(7) .
C4 H4 0.9300 .
C5 C6 1.423(7) .
C5 H5 0.9300 .
C6 C7 1.409(6) .
C6 C8 1.432(6) .
C7 O2 1.322(5) .
C8 N1 1.290(6) .
C8 H8 0.9300 .
C9 N1 1.478(6) .
C9 C10 1.503(8) .
C9 H9A 0.9700 .
C9 H9B 0.9700 .
C10 C19 1.516(7) .
C10 H10A 0.9700 .
C10 H10B 0.9700 .
C11 O3 1.447(6) .
C11 H11A 0.9600 .
C11 H11B 0.9600 .
C11 H11C 0.9600 .
C12 O3 1.365(6) .
C12 C13 1.389(7) .
C12 C17 1.406(6) .
C13 C14 1.362(8) .
C13 H13 0.9300 .
C14 C15 1.356(8) .
C14 H14 0.9300 .
C15 C16 1.430(7) .
C15 H15 0.9300 .
C16 C17 1.391(7) .
C16 C18 1.429(7) .
C17 O4 1.345(5) .
C18 N2 1.264(6) .
C18 H18 0.9300 .
C19 N2 1.481(6) .
C19 H19A 0.9700 .
C19 H19B 0.9700 .
C20 N3 1.152(6) .
C20 Fe1 1.931(5) .
C21 N4 1.144(6) .
C21 Fe1 1.935(5) .
C22 N5 1.155(6) .
C22 Fe1 1.943(5) .
C23 N6 1.140(6) .
C23 Fe1 1.925(5) .
C24 N7 1.158(5) .
C24 Fe1 1.942(4) .
C25 N8 1.151(5) .
C25 Fe1 1.944(4) .
Cu1 O2 1.972(3) .
Cu1 N2 1.976(4) .
Cu1 N1 1.976(4) .
Cu1 O4 1.984(3) .
Cu1 Tb1 3.4899(5) .
N5 Tb1 2.494(4) 3_457
N8 Tb1 2.465(3) 1_455
O1 Tb1 2.571(3) .
O2 Tb1 2.369(3) .
O1W Tb1 2.418(3) .
O3 Tb1 2.551(4) .
O2W Tb1 2.481(3) .
O4 Tb1 2.363(3) .
O3W Tb1 2.413(3) .
Tb1 N8 2.465(3) 1_655
Tb1 N5 2.494(4) 3_557
